data_7209949
loop_
_publ_author_name
'Bia\/lo\'nska, Agata'
'Ciunik, Zbigniew'

_publ_section_title
;
 Solid solutions of quasi-isomorphous diastereomeric salts -- kinetics
 versus thermodynamics
;
_journal_issue 28
_journal_name_full CrystEngComm
_journal_page_first 5681
_journal_paper_doi 10.1039/c3ce40512e
_journal_volume 15
_journal_year 2013
_chemical_absolute_configuration rm
_chemical_formula_moiety 'C23 H27 N2 O4, C10 H9 N2 O5, 2(C H4 O)'
_chemical_formula_sum 'C35 H44 N4 O11'
_chemical_formula_weight 696.74
_chemical_melting_point 420
_chemical_name_systematic
;
brucinium N-(3-nitrobenzoy)-L-alaninate methanol disolvate
;
_space_group_IT_number 19
_symmetry_cell_setting orthorhombic
_symmetry_space_group_name_Hall 'P 2ac 2ab'
_symmetry_space_group_name_H-M 'P 21 21 21'
_atom_sites_solution_hydrogens geom
_atom_sites_solution_primary direct
_atom_sites_solution_secondary difmap
_audit_creation_method SHELXL-97
_cell_angle_alpha 90.00
_cell_angle_beta 90.00
_cell_angle_gamma 90.00
_cell_formula_units_Z 4
_cell_length_a 7.919(2)
_cell_length_b 12.266(3)
_cell_length_c 34.420(5)
_cell_measurement_reflns_used 15816
_cell_measurement_temperature 100(2)
_cell_measurement_theta_max 36.8124
_cell_measurement_theta_min 3.1114
_cell_volume 3343.4(13)
_computing_cell_refinement
;
CrysAlisPro, Agilent Technologies,
Version 1.171.36.21t (release 14-08-2012 CrysAlis171 .NET)
(compiled Aug 14 2012,18:12:40)
;
_computing_data_collection
;
CrysAlisPro, Agilent Technologies,
Version 1.171.36.21t (release 14-08-2012 CrysAlis171 .NET)
(compiled Aug 14 2012,18:12:40)
;
_computing_data_reduction
;
CrysAlisPro, Agilent Technologies,
Version 1.171.36.21t (release 14-08-2012 CrysAlis171 .NET)
(compiled Aug 14 2012,18:12:40)
;
_computing_structure_refinement
;
SHELXL-97 (Sheldrick, G. M. (2008). <i>Acta Cryst.</i> <b>A64</b>, 112-122.)
;
_computing_structure_solution
;
SIR2004 (Burla, M. C., Caliandro, R., Camalli, M., Carrozzini, B.,
Cascarano, G. L., De Caro, L., Giacovazzo, C., Polidori G.,
Spagna, R., J. Appl. Cryst. 2005. 38, 381-388.)
;
_diffrn_ambient_temperature 100(2)
_diffrn_measured_fraction_theta_full 0.997
_diffrn_measured_fraction_theta_max 0.997
_diffrn_measurement_device_type 'Xcalibur, Sapphire2'
_diffrn_measurement_method '\w scan'
_diffrn_radiation_monochromator graphite
_diffrn_radiation_source 'fine-focus sealed tube'
_diffrn_radiation_type MoK\a
_diffrn_radiation_wavelength 0.71073
_diffrn_reflns_av_R_equivalents 0.0577
_diffrn_reflns_av_sigmaI/netI 0.0356
_diffrn_reflns_limit_h_max 12
_diffrn_reflns_limit_h_min -12
_diffrn_reflns_limit_k_max 19
_diffrn_reflns_limit_k_min -18
_diffrn_reflns_limit_l_max 55
_diffrn_reflns_limit_l_min -52
_diffrn_reflns_number 56803
_diffrn_reflns_theta_full 35.00
_diffrn_reflns_theta_max 35.00
_diffrn_reflns_theta_min 3.12
_diffrn_standards_number 0
_exptl_absorpt_coefficient_mu 0.104
_exptl_absorpt_correction_type none
_exptl_crystal_colour pale-yellow
_exptl_crystal_density_diffrn 1.384
_exptl_crystal_density_method 'not measured'
_exptl_crystal_description plate
_exptl_crystal_F_000 1480
_exptl_crystal_size_max 0.54
_exptl_crystal_size_mid 0.51
_exptl_crystal_size_min 0.23
_refine_diff_density_max 0.353
_refine_diff_density_min -0.271
_refine_diff_density_rms 0.061
_refine_ls_extinction_method none
_refine_ls_goodness_of_fit_ref 1.140
_refine_ls_hydrogen_treatment constr
_refine_ls_matrix_type full
_refine_ls_number_parameters 508
_refine_ls_number_reflns 8128
_refine_ls_number_restraints 25
_refine_ls_restrained_S_all 1.140
_refine_ls_R_factor_all 0.0867
_refine_ls_R_factor_gt 0.0711
_refine_ls_shift/su_max 0.000
_refine_ls_shift/su_mean 0.000
_refine_ls_structure_factor_coef Fsqd
_refine_ls_weighting_details 'calc w=1/[\s^2^(Fo^2^)+(0.0479P)^2^+2.5342P] where P=(Fo^2^+2Fc^2^)/3'
_refine_ls_weighting_scheme calc
_refine_ls_wR_factor_gt 0.1577
_refine_ls_wR_factor_ref 0.1638
_reflns_number_gt 6815
_reflns_number_total 8128
_reflns_threshold_expression >2sigma(I)
_cod_data_source_file c3ce40512e.txt
_cod_data_source_block b3nbla
_cod_database_code 7209949

loop_
_symmetry_equiv_pos_as_xyz
'x, y, z'
'-x+1/2, -y, z+1/2'
'-x, y+1/2, -z+1/2'
'x+1/2, -y+1/2, -z'

loop_
_atom_site_label
_atom_site_type_symbol
_atom_site_fract_x
_atom_site_fract_y
_atom_site_fract_z
_atom_site_U_iso_or_equiv
_atom_site_adp_type
_atom_site_occupancy
_atom_site_symmetry_multiplicity
_atom_site_calc_flag
_atom_site_refinement_flags
_atom_site_disorder_assembly
_atom_site_disorder_group
O1 O 0.2824(3) 1.26585(15) 0.32384(6) 0.0253(4) Uani 1 1 d . . .
O2 O 0.2722(3) 0.68437(17) 0.17750(5) 0.0280(4) Uani 1 1 d . . .
O3 O 0.2342(3) 0.56703(17) 0.23933(6) 0.0330(5) Uani 1 1 d . . .
O4 O 0.2590(4) 1.08437(19) 0.20351(6) 0.0475(7) Uani 1 1 d . . .
N1 N 0.3343(3) 1.00991(19) 0.26148(6) 0.0222(4) Uani 1 1 d . . .
N2 N 0.3493(3) 0.9120(2) 0.39112(6) 0.0253(5) Uani 1 1 d . . .
H2A H 0.3566 0.8526 0.4078 0.030 Uiso 1 1 calc R . .
C1 C 0.3042(4) 0.8521(2) 0.21465(7) 0.0233(5) Uani 1 1 d . . .
H1A H 0.3123 0.8958 0.1919 0.028 Uiso 1 1 calc R . .
C2 C 0.2815(4) 0.7399(2) 0.21227(7) 0.0239(5) Uani 1 1 d . . .
C3 C 0.2659(4) 0.6755(2) 0.24591(8) 0.0240(5) Uani 1 1 d . . .
C4 C 0.2833(4) 0.7230(2) 0.28244(7) 0.0235(5) Uani 1 1 d . . .
H4A H 0.2779 0.6796 0.3053 0.028 Uiso 1 1 calc R . .
C5 C 0.3088(3) 0.8357(2) 0.28501(7) 0.0206(4) Uani 1 1 d . . .
C6 C 0.3147(3) 0.8980(2) 0.25169(7) 0.0216(5) Uani 1 1 d . . .
C7 C 0.3469(3) 0.9036(2) 0.32032(7) 0.0208(4) Uani 1 1 d . . .
C8 C 0.3267(3) 1.0224(2) 0.30455(7) 0.0196(4) Uani 1 1 d . . .
H8A H 0.4234 1.0682 0.3136 0.023 Uiso 1 1 calc R . .
C9 C 0.2826(4) 1.0942(2) 0.23860(8) 0.0302(6) Uani 1 1 d . . .
C10 C 0.2588(4) 1.2026(2) 0.25903(8) 0.0271(5) Uani 1 1 d . . .
H10A H 0.1882 1.2497 0.2422 0.033 Uiso 1 1 calc R . .
H10B H 0.3707 1.2380 0.2614 0.033 Uiso 1 1 calc R . .
C11 C 0.1770(3) 1.1989(2) 0.29992(8) 0.0227(5) Uani 1 1 d . . .
H11A H 0.0620 1.2322 0.2985 0.027 Uiso 1 1 calc R . .
C12 C 0.2175(4) 1.2861(2) 0.36240(8) 0.0294(6) Uani 1 1 d . . .
H12A H 0.0927 1.2894 0.3615 0.035 Uiso 1 1 calc R . .
H12B H 0.2593 1.3575 0.3718 0.035 Uiso 1 1 calc R . .
C13 C 0.2712(4) 1.1982(2) 0.39034(8) 0.0267(5) Uani 1 1 d . . .
H13A H 0.3440 1.2168 0.4113 0.032 Uiso 1 1 calc R . .
C14 C 0.2201(4) 1.0952(2) 0.38671(7) 0.0243(5) Uani 1 1 d . . .
C15 C 0.2779(4) 1.0071(2) 0.41403(7) 0.0270(5) Uani 1 1 d . . .
H15A H 0.1816 0.9820 0.4300 0.032 Uiso 1 1 calc R . .
H15B H 0.3656 1.0364 0.4317 0.032 Uiso 1 1 calc R . .
C16 C 0.5246(4) 0.9351(3) 0.37598(8) 0.0312(6) Uani 1 1 d . . .
H16A H 0.6112 0.9018 0.3930 0.037 Uiso 1 1 calc R . .
H16B H 0.5452 1.0146 0.3744 0.037 Uiso 1 1 calc R . .
C17 C 0.5280(4) 0.8837(2) 0.33568(8) 0.0263(5) Uani 1 1 d . . .
H17A H 0.5534 0.8047 0.3372 0.032 Uiso 1 1 calc R . .
H17B H 0.6130 0.9195 0.3189 0.032 Uiso 1 1 calc R . .
C18 C 0.1603(3) 1.0805(2) 0.31319(7) 0.0204(4) Uani 1 1 d . . .
H18A H 0.0744 1.0465 0.2957 0.024 Uiso 1 1 calc R . .
C19 C 0.0977(3) 1.0592(2) 0.35508(8) 0.0218(5) Uani 1 1 d . . .
H19A H -0.0124 1.0975 0.3589 0.026 Uiso 1 1 calc R . .
C20 C 0.0687(4) 0.9356(2) 0.35837(8) 0.0235(5) Uani 1 1 d . . .
H20A H 0.0117 0.9185 0.3832 0.028 Uiso 1 1 calc R . .
H20B H -0.0043 0.9103 0.3368 0.028 Uiso 1 1 calc R . .
C21 C 0.2384(4) 0.8783(2) 0.35654(7) 0.0222(5) Uani 1 1 d . . .
H21A H 0.2190 0.7978 0.3578 0.027 Uiso 1 1 calc R . .
C22 C 0.3037(4) 0.7471(3) 0.14306(8) 0.0303(6) Uani 1 1 d . . .
H22A H 0.2944 0.6999 0.1202 0.046 Uiso 1 1 calc R . .
H22B H 0.4176 0.7782 0.1443 0.046 Uiso 1 1 calc R . .
H22C H 0.2207 0.8062 0.1412 0.046 Uiso 1 1 calc R . .
C23 C 0.2126(7) 0.5016(3) 0.27339(10) 0.0505(11) Uani 1 1 d . . .
H23A H 0.1899 0.4260 0.2658 0.076 Uiso 1 1 calc R . .
H23B H 0.1173 0.5296 0.2886 0.076 Uiso 1 1 calc R . .
H23C H 0.3156 0.5044 0.2891 0.076 Uiso 1 1 calc R . .
O5 O 0.3493(19) 0.7228(7) 0.4309(2) 0.037(2) Uani 0.56(3) 1 d PU A 1
O6 O 0.2712(16) 0.8312(5) 0.4784(2) 0.0355(18) Uani 0.56(3) 1 d PU A 1
O51 O 0.4096(18) 0.7411(12) 0.4330(4) 0.040(2) Uani 0.44(3) 1 d PU A 2
O61 O 0.207(2) 0.8129(10) 0.4697(4) 0.042(2) Uani 0.44(3) 1 d PU A 2
O7 O 0.3383(2) 0.42704(16) 0.46373(6) 0.0266(4) Uani 1 1 d . . .
O8 O 0.6438(3) 0.08917(19) 0.45254(7) 0.0374(5) Uani 1 1 d . . .
O9 O 0.9145(4) 0.0899(2) 0.44295(8) 0.0468(7) Uani 1 1 d . . .
N3 N 0.4720(3) 0.57870(18) 0.48621(7) 0.0241(4) Uani 1 1 d . . .
H3 H 0.5707 0.6085 0.4912 0.029 Uiso 1 1 calc R . .
N4 N 0.7802(4) 0.1359(2) 0.45095(7) 0.0294(5) Uani 1 1 d . . .
C24 C 0.3117(4) 0.7403(2) 0.46454(8) 0.0250(5) Uani 1 1 d . . .
C25 C 0.3196(4) 0.6433(2) 0.49307(8) 0.0279(6) Uani 1 1 d . A .
H25 H 0.2194 0.5957 0.4882 0.033 Uiso 1 1 calc R . .
C26 C 0.3134(6) 0.6810(3) 0.53528(10) 0.0488(10) Uani 1 1 d . . .
H26A H 0.3187 0.6175 0.5525 0.073 Uiso 1 1 calc R A .
H26B H 0.2079 0.7208 0.5399 0.073 Uiso 1 1 calc R . .
H26C H 0.4096 0.7291 0.5406 0.073 Uiso 1 1 calc R . .
C27 C 0.4683(3) 0.4764(2) 0.47267(7) 0.0194(4) Uani 1 1 d . . .
C28 C 0.6375(3) 0.4213(2) 0.46827(7) 0.0200(4) Uani 1 1 d . . .
C29 C 0.6344(3) 0.3079(2) 0.46350(7) 0.0197(4) Uani 1 1 d . . .
H29 H 0.5308 0.2688 0.4642 0.024 Uiso 1 1 calc R . .
C30 C 0.7858(4) 0.2542(2) 0.45770(7) 0.0226(5) Uani 1 1 d . . .
C31 C 0.9401(4) 0.3070(3) 0.45605(9) 0.0311(6) Uani 1 1 d . . .
H31 H 1.0417 0.2675 0.4519 0.037 Uiso 1 1 calc R . .
C32 C 0.9417(4) 0.4194(3) 0.46069(11) 0.0362(7) Uani 1 1 d . . .
H32 H 1.0456 0.4580 0.4597 0.043 Uiso 1 1 calc R . .
C33 C 0.7915(4) 0.4757(2) 0.46678(9) 0.0297(6) Uani 1 1 d . . .
H33 H 0.7941 0.5526 0.4700 0.036 Uiso 1 1 calc R . .
O100 O 0.3305(13) 0.5788(5) 0.37088(14) 0.072(3) Uani 0.727(18) 1 d PD B 1
H100 H 0.3019 0.6034 0.3927 0.109 Uiso 0.727(18) 1 calc PR B 1
C100 C 0.505(2) 0.5466(10) 0.3720(6) 0.073(3) Uani 0.727(18) 1 d PDU B 1
H101 H 0.5760 0.6110 0.3762 0.110 Uiso 0.727(18) 1 calc PR B 1
H102 H 0.5358 0.5120 0.3474 0.110 Uiso 0.727(18) 1 calc PR B 1
H103 H 0.5224 0.4948 0.3934 0.110 Uiso 0.727(18) 1 calc PR B 1
O110 O 0.435(3) 0.6219(16) 0.3684(4) 0.066(6) Uani 0.273(18) 1 d PD B 2
H110 H 0.4339 0.6518 0.3903 0.099 Uiso 0.273(18) 1 calc PR B 2
C110 C 0.500(6) 0.513(2) 0.3719(16) 0.070(5) Uani 0.273(18) 1 d PDU B 2
H111 H 0.6232 0.5159 0.3749 0.084 Uiso 0.273(18) 1 calc PR B 2
H112 H 0.4721 0.4713 0.3485 0.084 Uiso 0.273(18) 1 calc PR B 2
H113 H 0.4501 0.4776 0.3947 0.084 Uiso 0.273(18) 1 calc PR B 2
O200 O 0.9116(12) 0.7048(5) 0.35079(17) 0.089(3) Uani 0.875(17) 1 d PU C 1
H200 H 0.8780 0.6728 0.3307 0.134 Uiso 0.875(17) 1 calc PR C 1
C200 C 0.9457(15) 0.6267(7) 0.38029(17) 0.093(4) Uani 0.875(17) 1 d P C 1
H201 H 0.8496 0.6228 0.3982 0.140 Uiso 0.875(17) 1 calc PR C 1
H202 H 1.0471 0.6483 0.3947 0.140 Uiso 0.875(17) 1 calc PR C 1
H203 H 0.9639 0.5551 0.3684 0.140 Uiso 0.875(17) 1 calc PR C 1
O210 O 0.985(9) 0.664(4) 0.3511(14) 0.094(6) Uani 0.125(17) 1 d PU C 2
H210 H 0.9141 0.6317 0.3371 0.141 Uiso 0.125(17) 1 calc PR C 2
C210 C 1.071(7) 0.583(3) 0.3771(11) 0.060(14) Uani 0.125(17) 1 d P C 2
H211 H 1.1896 0.5766 0.3695 0.072 Uiso 0.125(17) 1 calc PR C 2
H212 H 1.0152 0.5123 0.3746 0.072 Uiso 0.125(17) 1 calc PR C 2
H213 H 1.0637 0.6083 0.4041 0.072 Uiso 0.125(17) 1 calc PR C 2

loop_
_atom_site_aniso_label
_atom_site_aniso_U_11
_atom_site_aniso_U_22
_atom_site_aniso_U_33
_atom_site_aniso_U_23
_atom_site_aniso_U_13
_atom_site_aniso_U_12
O1 0.0259(9) 0.0235(8) 0.0265(9) -0.0014(7) 0.0007(8) 0.0005(8)
O2 0.0337(10) 0.0311(10) 0.0193(8) -0.0064(7) -0.0028(8) 0.0009(9)
O3 0.0481(13) 0.0239(9) 0.0271(9) -0.0053(7) -0.0041(10) -0.0001(10)
O4 0.089(2) 0.0318(11) 0.0212(9) 0.0011(8) -0.0086(12) 0.0112(14)
N1 0.0256(10) 0.0245(10) 0.0164(8) -0.0002(8) -0.0011(8) 0.0017(9)
N2 0.0292(11) 0.0291(11) 0.0174(9) 0.0001(8) -0.0027(8) 0.0095(10)
C1 0.0263(12) 0.0255(11) 0.0182(10) -0.0017(9) -0.0018(9) 0.0035(10)
C2 0.0236(11) 0.0282(12) 0.0200(10) -0.0063(9) -0.0039(10) 0.0025(10)
C3 0.0269(12) 0.0212(11) 0.0238(11) -0.0032(9) -0.0015(10) 0.0041(10)
C4 0.0298(13) 0.0216(11) 0.0190(10) -0.0008(8) -0.0009(10) 0.0045(10)
C5 0.0226(11) 0.0216(10) 0.0177(9) -0.0016(8) -0.0016(9) 0.0048(9)
C6 0.0243(12) 0.0220(11) 0.0186(10) -0.0021(8) -0.0024(9) 0.0015(9)
C7 0.0235(11) 0.0221(11) 0.0167(9) -0.0016(8) -0.0003(9) 0.0061(9)
C8 0.0194(11) 0.0210(10) 0.0183(10) -0.0001(8) -0.0009(8) 0.0027(9)
C9 0.0431(16) 0.0254(12) 0.0220(11) 0.0030(10) 0.0001(12) 0.0029(12)
C10 0.0343(14) 0.0203(11) 0.0267(12) 0.0038(9) -0.0008(11) 0.0010(11)
C11 0.0207(11) 0.0209(11) 0.0264(11) 0.0013(9) -0.0014(9) 0.0031(9)
C12 0.0341(15) 0.0250(12) 0.0291(13) -0.0060(10) 0.0045(12) 0.0033(12)
C13 0.0252(12) 0.0317(13) 0.0232(11) -0.0034(10) 0.0021(10) 0.0045(11)
C14 0.0233(11) 0.0275(12) 0.0220(10) -0.0015(9) 0.0035(9) 0.0062(10)
C15 0.0350(14) 0.0271(12) 0.0188(10) -0.0031(9) 0.0000(10) 0.0085(12)
C16 0.0281(14) 0.0440(17) 0.0214(11) -0.0061(11) -0.0074(10) 0.0117(13)
C17 0.0243(13) 0.0317(13) 0.0230(11) -0.0030(10) -0.0028(10) 0.0096(11)
C18 0.0204(10) 0.0189(10) 0.0218(10) 0.0000(8) -0.0028(9) 0.0037(9)
C19 0.0186(11) 0.0217(11) 0.0250(11) 0.0010(9) 0.0013(9) 0.0046(9)
C20 0.0234(12) 0.0217(11) 0.0253(11) 0.0025(9) 0.0025(10) 0.0028(10)
C21 0.0279(12) 0.0214(10) 0.0171(9) 0.0003(8) -0.0025(9) 0.0041(10)
C22 0.0294(14) 0.0419(16) 0.0198(11) -0.0066(11) -0.0005(10) -0.0006(13)
C23 0.096(3) 0.0229(13) 0.0329(15) 0.0005(12) 0.0008(19) -0.004(2)
O5 0.069(6) 0.022(3) 0.0189(18) -0.0037(16) 0.003(3) 0.009(3)
O6 0.052(5) 0.020(2) 0.035(3) -0.0008(18) 0.010(3) 0.011(3)
O51 0.044(5) 0.035(5) 0.040(4) 0.012(3) 0.016(4) 0.013(4)
O61 0.050(6) 0.034(4) 0.042(4) 0.004(3) 0.010(4) 0.019(4)
O7 0.0148(8) 0.0223(9) 0.0427(11) -0.0069(8) -0.0030(8) 0.0018(7)
O8 0.0375(12) 0.0291(11) 0.0455(13) -0.0118(10) -0.0081(10) 0.0046(10)
O9 0.0548(16) 0.0374(13) 0.0483(14) 0.0137(11) 0.0257(12) 0.0249(12)
N3 0.0260(11) 0.0151(9) 0.0312(11) -0.0002(8) -0.0023(9) -0.0008(8)
N4 0.0391(14) 0.0298(11) 0.0193(9) 0.0012(8) 0.0027(10) 0.0140(11)
C24 0.0274(13) 0.0209(11) 0.0266(12) -0.0043(9) -0.0021(10) 0.0027(10)
C25 0.0318(14) 0.0200(11) 0.0319(13) -0.0003(10) 0.0065(11) 0.0031(11)
C26 0.081(3) 0.0371(17) 0.0286(15) 0.0028(13) 0.0162(18) 0.016(2)
C27 0.0198(11) 0.0185(10) 0.0199(10) 0.0003(8) -0.0008(8) -0.0003(8)
C28 0.0150(9) 0.0217(11) 0.0234(11) 0.0030(9) -0.0026(8) -0.0006(9)
C29 0.0187(10) 0.0218(11) 0.0185(10) 0.0008(8) -0.0016(8) 0.0026(9)
C30 0.0250(11) 0.0263(11) 0.0165(9) 0.0032(8) 0.0008(9) 0.0077(10)
C31 0.0202(12) 0.0414(16) 0.0317(14) 0.0072(12) 0.0002(10) 0.0095(12)
C32 0.0164(11) 0.0423(17) 0.0497(18) 0.0078(15) -0.0049(12) -0.0022(12)
C33 0.0176(11) 0.0282(13) 0.0434(16) 0.0052(12) -0.0070(11) -0.0026(10)
O100 0.138(7) 0.047(3) 0.033(2) -0.0078(19) 0.004(3) 0.011(4)
C100 0.104(6) 0.054(7) 0.062(4) 0.002(7) 0.027(4) 0.023(7)
O110 0.090(14) 0.055(9) 0.053(7) 0.028(6) 0.017(7) 0.031(9)
C110 0.090(9) 0.060(13) 0.059(7) -0.006(12) 0.027(7) 0.015(11)
O200 0.153(7) 0.050(3) 0.065(2) 0.007(2) -0.037(3) -0.044(4)
C200 0.146(9) 0.098(6) 0.036(3) 0.001(3) -0.010(4) -0.033(7)
O210 0.153(13) 0.062(11) 0.068(9) 0.011(10) -0.031(10) -0.042(10)
C210 0.09(3) 0.038(17) 0.050(19) 0.002(14) 0.04(2) 0.008(19)

loop_
_atom_type_symbol
_atom_type_description
_atom_type_scat_dispersion_real
_atom_type_scat_dispersion_imag
_atom_type_scat_source
C C 0.0033 0.0000 'International Tables Vol C Tables 4.2.6.8 and 6.1.1.4'
H H 0.0000 0.0000 'International Tables Vol C Tables 4.2.6.8 and 6.1.1.4'
N N 0.0061 0.0000 'International Tables Vol C Tables 4.2.6.8 and 6.1.1.4'
O O 0.0106 0.0000 'International Tables Vol C Tables 4.2.6.8 and 6.1.1.4'

loop_
_geom_angle_atom_site_label_1
_geom_angle_atom_site_label_2
_geom_angle_atom_site_label_3
_geom_angle
C11 O1 C12 114.8(2)
C2 O2 C22 116.3(2)
C3 O3 C23 115.5(2)
C9 N1 C6 124.2(2)
C9 N1 C8 119.0(2)
C6 N1 C8 109.3(2)
C16 N2 C15 112.2(2)
C16 N2 C21 108.0(2)
C15 N2 C21 113.4(2)
C16 N2 H2A 107.7
C15 N2 H2A 107.7
C21 N2 H2A 107.7
C2 C1 C6 117.4(2)
C2 C1 H1A 121.3
C6 C1 H1A 121.3
O2 C2 C1 123.1(2)
O2 C2 C3 115.6(2)
C1 C2 C3 121.2(2)
O3 C3 C4 124.9(2)
O3 C3 C2 115.1(2)
C4 C3 C2 119.9(2)
C3 C4 C5 119.0(2)
C3 C4 H4A 120.5
C5 C4 H4A 120.5
C6 C5 C4 120.0(2)
C6 C5 C7 110.9(2)
C4 C5 C7 128.8(2)
C5 C6 C1 122.2(2)
C5 C6 N1 110.0(2)
C1 C6 N1 127.8(2)
C5 C7 C21 115.4(2)
C5 C7 C17 112.0(2)
C21 C7 C17 102.0(2)
C5 C7 C8 102.44(19)
C21 C7 C8 114.2(2)
C17 C7 C8 111.1(2)
N1 C8 C18 106.0(2)
N1 C8 C7 104.20(19)
C18 C8 C7 117.1(2)
N1 C8 H8A 109.7
C18 C8 H8A 109.7
C7 C8 H8A 109.7
O4 C9 N1 122.7(3)
O4 C9 C10 121.5(3)
N1 C9 C10 115.8(2)
C9 C10 C11 116.6(2)
C9 C10 H10A 108.1
C11 C10 H10A 108.1
C9 C10 H10B 108.1
C11 C10 H10B 108.1
H10A C10 H10B 107.3
O1 C11 C18 115.1(2)
O1 C11 C10 105.2(2)
C18 C11 C10 109.6(2)
O1 C11 H11A 108.9
C18 C11 H11A 108.9
C10 C11 H11A 108.9
O1 C12 C13 111.3(2)
O1 C12 H12A 109.4
C13 C12 H12A 109.4
O1 C12 H12B 109.4
C13 C12 H12B 109.4
H12A C12 H12B 108.0
C14 C13 C12 122.2(3)
C14 C13 H13A 118.9
C12 C13 H13A 118.9
C13 C14 C15 122.0(3)
C13 C14 C19 122.4(2)
C15 C14 C19 115.6(2)
C14 C15 N2 109.9(2)
C14 C15 H15A 109.7
N2 C15 H15A 109.7
C14 C15 H15B 109.7
N2 C15 H15B 109.7
H15A C15 H15B 108.2
N2 C16 C17 104.7(2)
N2 C16 H16A 110.8
C17 C16 H16A 110.8
N2 C16 H16B 110.8
C17 C16 H16B 110.8
H16A C16 H16B 108.9
C16 C17 C7 103.2(2)
C16 C17 H17A 111.1
C7 C17 H17A 111.1
C16 C17 H17B 111.1
C7 C17 H17B 111.1
H17A C17 H17B 109.1
C8 C18 C11 108.1(2)
C8 C18 C19 112.3(2)
C11 C18 C19 117.9(2)
C8 C18 H18A 105.9
C11 C18 H18A 105.9
C19 C18 H18A 105.9
C14 C19 C20 109.2(2)
C14 C19 C18 114.4(2)
C20 C19 C18 106.5(2)
C14 C19 H19A 108.9
C20 C19 H19A 108.9
C18 C19 H19A 108.9
C21 C20 C19 108.7(2)
C21 C20 H20A 109.9
C19 C20 H20A 109.9
C21 C20 H20B 109.9
C19 C20 H20B 109.9
H20A C20 H20B 108.3
C20 C21 N2 110.5(2)
C20 C21 C7 115.6(2)
N2 C21 C7 104.7(2)
C20 C21 H21A 108.6
N2 C21 H21A 108.6
C7 C21 H21A 108.6
O2 C22 H22A 109.5
O2 C22 H22B 109.5
H22A C22 H22B 109.5
O2 C22 H22C 109.5
H22A C22 H22C 109.5
H22B C22 H22C 109.5
O3 C23 H23A 109.5
O3 C23 H23B 109.5
H23A C23 H23B 109.5
O3 C23 H23C 109.5
H23A C23 H23C 109.5
H23B C23 H23C 109.5
C27 N3 C25 123.1(2)
C27 N3 H3 118.5
C25 N3 H3 118.5
O8 N4 O9 123.8(3)
O8 N4 C30 118.8(2)
O9 N4 C30 117.4(3)
O5 C24 O61 115.6(7)
O5 C24 O6 125.7(6)
O61 C24 O6 29.5(5)
O5 C24 O51 23.6(6)
O61 C24 O51 120.4(7)
O6 C24 O51 116.9(7)
O5 C24 C25 117.4(5)
O61 C24 C25 119.5(5)
O6 C24 C25 116.9(4)
O51 C24 C25 120.0(6)
N3 C25 C26 110.2(3)
N3 C25 C24 110.4(2)
C26 C25 C24 111.8(2)
N3 C25 H25 108.1
C26 C25 H25 108.1
C24 C25 H25 108.1
C25 C26 H26A 109.5
C25 C26 H26B 109.5
H26A C26 H26B 109.5
C25 C26 H26C 109.5
H26A C26 H26C 109.5
H26B C26 H26C 109.5
O7 C27 N3 124.4(2)
O7 C27 C28 119.7(2)
N3 C27 C28 115.8(2)
C33 C28 C29 119.2(2)
C33 C28 C27 124.5(2)
C29 C28 C27 116.2(2)
C30 C29 C28 118.3(2)
C30 C29 H29 120.8
C28 C29 H29 120.8
C29 C30 C31 123.3(2)
C29 C30 N4 117.8(3)
C31 C30 N4 118.8(3)
C30 C31 C32 117.9(3)
C30 C31 H31 121.1
C32 C31 H31 121.1
C31 C32 C33 120.2(3)
C31 C32 H32 119.9
C33 C32 H32 119.9
C32 C33 C28 121.1(3)
C32 C33 H33 119.4
C28 C33 H33 119.4
C100 O100 H100 109.5
O100 C100 H101 109.5
O100 C100 H102 109.5
H101 C100 H102 109.5
O100 C100 H103 109.5
H101 C100 H103 109.5
H102 C100 H103 109.5
C110 O110 H110 109.5
O110 C110 H111 109.5
O110 C110 H112 109.5
H111 C110 H112 109.5
O110 C110 H113 109.5
H111 C110 H113 109.5
H112 C110 H113 109.5
C200 O200 H200 109.5
O200 C200 H201 109.5
O200 C200 H202 109.5
H201 C200 H202 109.5
O200 C200 H203 109.5
H201 C200 H203 109.5
H202 C200 H203 109.5
C210 O210 H210 109.5
O210 C210 H211 109.5
O210 C210 H212 109.5
H211 C210 H212 109.5
O210 C210 H213 109.5
H211 C210 H213 109.5
H212 C210 H213 109.5

loop_
_geom_bond_atom_site_label_1
_geom_bond_atom_site_label_2
_geom_bond_distance
O1 C11 1.431(3)
O1 C12 1.445(3)
O2 C2 1.379(3)
O2 C22 1.435(4)
O3 C3 1.372(3)
O3 C23 1.431(4)
O4 C9 1.228(3)
N1 C9 1.362(4)
N1 C6 1.421(3)
N1 C8 1.492(3)
N2 C16 1.509(4)
N2 C15 1.517(3)
N2 C21 1.536(3)
N2 H2A 0.9300
C1 C2 1.391(4)
C1 C6 1.397(3)
C1 H1A 0.9500
C2 C3 1.407(4)
C3 C4 1.393(4)
C4 C5 1.399(4)
C4 H4A 0.9500
C5 C6 1.379(3)
C5 C7 1.504(3)
C7 C21 1.545(4)
C7 C17 1.548(4)
C7 C8 1.563(3)
C8 C18 1.528(4)
C8 H8A 1.0000
C9 C10 1.516(4)
C10 C11 1.550(4)
C10 H10A 0.9900
C10 H10B 0.9900
C11 C18 1.528(4)
C11 H11A 1.0000
C12 C13 1.506(4)
C12 H12A 0.9900
C12 H12B 0.9900
C13 C14 1.332(4)
C13 H13A 0.9500
C14 C15 1.504(4)
C14 C19 1.523(4)
C15 H15A 0.9900
C15 H15B 0.9900
C16 C17 1.524(4)
C16 H16A 0.9900
C16 H16B 0.9900
C17 H17A 0.9900
C17 H17B 0.9900
C18 C19 1.547(4)
C18 H18A 1.0000
C19 C20 1.537(4)
C19 H19A 1.0000
C20 C21 1.518(4)
C20 H20A 0.9900
C20 H20B 0.9900
C21 H21A 1.0000
C22 H22A 0.9800
C22 H22B 0.9800
C22 H22C 0.9800
C23 H23A 0.9800
C23 H23B 0.9800
C23 H23C 0.9800
O5 C24 1.214(9)
O6 C24 1.254(7)
O51 C24 1.333(12)
O61 C24 1.231(9)
O7 C27 1.234(3)
O8 N4 1.224(4)
O9 N4 1.235(4)
N3 C27 1.338(3)
N3 C25 1.463(4)
N3 H3 0.8800
N4 C30 1.471(4)
C24 C25 1.544(4)
C25 C26 1.525(4)
C25 H25 1.0000
C26 H26A 0.9800
C26 H26B 0.9800
C26 H26C 0.9800
C27 C28 1.509(4)
C28 C33 1.391(4)
C28 C29 1.401(4)
C29 C30 1.382(4)
C29 H29 0.9500
C30 C31 1.384(4)
C31 C32 1.388(5)
C31 H31 0.9500
C32 C33 1.391(4)
C32 H32 0.9500
C33 H33 0.9500
O100 C100 1.438(14)
O100 H100 0.8400
C100 H101 0.9800
C100 H102 0.9800
C100 H103 0.9800
O110 C110 1.437(14)
O110 H110 0.8400
C110 H111 0.9800
C110 H112 0.9800
C110 H113 0.9800
O200 C200 1.422(9)
O200 H200 0.8400
C200 H201 0.9800
C200 H202 0.9800
C200 H203 0.9800
O210 C210 1.50(6)
O210 H210 0.8400
C210 H211 0.9800
C210 H212 0.9800
C210 H213 0.9800

loop_
_geom_hbond_atom_site_label_D
_geom_hbond_atom_site_label_H
_geom_hbond_atom_site_label_A
_geom_hbond_distance_DH
_geom_hbond_distance_HA
_geom_hbond_distance_DA
_geom_hbond_angle_DHA
_geom_hbond_site_symmetry_A
N2 H2A O51 0.93 1.67 2.589(13) 167.6 .
N2 H2A O5 0.93 1.78 2.695(10) 167.1 .
N3 H3 O61 0.88 1.97 2.743(9) 145.2 4_566
N3 H3 O6 0.88 2.04 2.884(9) 160.5 4_566
O100 H100 O5 0.84 2.00 2.722(9) 143.0 .
O110 H110 O51 0.84 1.84 2.67(2) 167.9 .
O200 H200 O4 0.84 1.93 2.739(6) 160.4 3_645
O210 H210 O4 0.84 2.04 2.87(5) 167.5 3_645

loop_
_geom_torsion_atom_site_label_1
_geom_torsion_atom_site_label_2
_geom_torsion_atom_site_label_3
_geom_torsion_atom_site_label_4
_geom_torsion
C22 O2 C2 C1 5.9(4)
C22 O2 C2 C3 -174.3(3)
C6 C1 C2 O2 -178.8(3)
C6 C1 C2 C3 1.4(4)
C23 O3 C3 C4 2.2(5)
C23 O3 C3 C2 -178.0(3)
O2 C2 C3 O3 -3.4(4)
C1 C2 C3 O3 176.4(3)
O2 C2 C3 C4 176.3(3)
C1 C2 C3 C4 -3.9(4)
O3 C3 C4 C5 -177.5(3)
C2 C3 C4 C5 2.8(4)
C3 C4 C5 C6 0.6(4)
C3 C4 C5 C7 -173.7(3)
C4 C5 C6 C1 -3.2(4)
C7 C5 C6 C1 172.1(2)
C4 C5 C6 N1 177.5(3)
C7 C5 C6 N1 -7.2(3)
C2 C1 C6 C5 2.1(4)
C2 C1 C6 N1 -178.7(3)
C9 N1 C6 C5 -154.1(3)
C8 N1 C6 C5 -4.9(3)
C9 N1 C6 C1 26.6(5)
C8 N1 C6 C1 175.9(3)
C6 C5 C7 C21 140.1(2)
C4 C5 C7 C21 -45.1(4)
C6 C5 C7 C17 -103.8(3)
C4 C5 C7 C17 71.0(4)
C6 C5 C7 C8 15.4(3)
C4 C5 C7 C8 -169.9(3)
C9 N1 C8 C18 41.0(3)
C6 N1 C8 C18 -110.1(2)
C9 N1 C8 C7 165.2(3)
C6 N1 C8 C7 14.1(3)
C5 C7 C8 N1 -17.1(3)
C21 C7 C8 N1 -142.7(2)
C17 C7 C8 N1 102.6(2)
C5 C7 C8 C18 99.6(2)
C21 C7 C8 C18 -25.9(3)
C17 C7 C8 C18 -140.7(2)
C6 N1 C9 O4 -21.4(5)
C8 N1 C9 O4 -167.8(3)
C6 N1 C9 C10 159.8(3)
C8 N1 C9 C10 13.3(4)
O4 C9 C10 C11 141.0(3)
N1 C9 C10 C11 -40.1(4)
C12 O1 C11 C18 -67.1(3)
C12 O1 C11 C10 172.2(2)
C9 C10 C11 O1 132.3(3)
C9 C10 C11 C18 8.0(4)
C11 O1 C12 C13 87.8(3)
O1 C12 C13 C14 -64.9(4)
C12 C13 C14 C15 178.3(3)
C12 C13 C14 C19 -2.6(4)
C13 C14 C15 N2 -127.4(3)
C19 C14 C15 N2 53.4(3)
C16 N2 C15 C14 76.8(3)
C21 N2 C15 C14 -45.9(3)
C15 N2 C16 C17 -141.6(2)
C21 N2 C16 C17 -16.0(3)
N2 C16 C17 C7 36.0(3)
C5 C7 C17 C16 -165.9(2)
C21 C7 C17 C16 -41.9(3)
C8 C7 C17 C16 80.2(3)
N1 C8 C18 C11 -71.6(2)
C7 C8 C18 C11 172.7(2)
N1 C8 C18 C19 156.8(2)
C7 C8 C18 C19 41.1(3)
O1 C11 C18 C8 -72.8(3)
C10 C11 C18 C8 45.5(3)
O1 C11 C18 C19 55.7(3)
C10 C11 C18 C19 174.1(2)
C13 C14 C19 C20 178.5(3)
C15 C14 C19 C20 -2.3(3)
C13 C14 C19 C18 59.4(3)
C15 C14 C19 C18 -121.4(2)
C8 C18 C19 C14 59.2(3)
C11 C18 C19 C14 -67.3(3)
C8 C18 C19 C20 -61.5(3)
C11 C18 C19 C20 172.0(2)
C14 C19 C20 C21 -55.6(3)
C18 C19 C20 C21 68.4(3)
C19 C20 C21 N2 62.8(3)
C19 C20 C21 C7 -55.9(3)
C16 N2 C21 C20 -135.3(2)
C15 N2 C21 C20 -10.4(3)
C16 N2 C21 C7 -10.2(3)
C15 N2 C21 C7 114.7(2)
C5 C7 C21 C20 -84.8(3)
C17 C7 C21 C20 153.5(2)
C8 C7 C21 C20 33.5(3)
C5 C7 C21 N2 153.4(2)
C17 C7 C21 N2 31.7(2)
C8 C7 C21 N2 -88.2(2)
C27 N3 C25 C26 122.9(3)
C27 N3 C25 C24 -113.2(3)
O5 C24 C25 N3 42.6(8)
O61 C24 C25 N3 -168.9(11)
O6 C24 C25 N3 -135.5(7)
O51 C24 C25 N3 15.9(10)
O5 C24 C25 C26 165.6(8)
O61 C24 C25 C26 -45.9(11)
O6 C24 C25 C26 -12.5(8)
O51 C24 C25 C26 138.9(10)
C25 N3 C27 O7 1.8(4)
C25 N3 C27 C28 -178.6(2)
O7 C27 C28 C33 161.2(3)
N3 C27 C28 C33 -18.5(4)
O7 C27 C28 C29 -15.6(3)
N3 C27 C28 C29 164.8(2)
C33 C28 C29 C30 0.4(4)
C27 C28 C29 C30 177.3(2)
C28 C29 C30 C31 -0.5(4)
C28 C29 C30 N4 -177.3(2)
O8 N4 C30 C29 -3.4(4)
O9 N4 C30 C29 174.8(2)
O8 N4 C30 C31 179.8(3)
O9 N4 C30 C31 -2.1(4)
C29 C30 C31 C32 0.3(4)
N4 C30 C31 C32 177.0(3)
C30 C31 C32 C33 0.0(5)
C31 C32 C33 C28 -0.2(5)
C29 C28 C33 C32 -0.1(4)
C27 C28 C33 C32 -176.7(3)
